data_1563352
loop_
_publ_author_name
'Hussain, Firasat'
'Sandriesser, Stefan'
'Speldrich, Manfred'
'Patzke, Greta R.'

_publ_section_title
;
 A new series of lanthanoid containing Keggin-type germanotungstates with
 acetate chelators: [{Ln(CH3COO)GeW11O39(H2O)}2]12&#x2212; {Ln=EuIII,
 GdIII, TbIII, DyIII, HoIII, ErIII, TmIII, and YbIII}
;
_journal_issue 1
_journal_name_full 'Journal of Solid State Chemistry'
_journal_page_first 214
_journal_page_last 219
_journal_paper_doi 10.1016/j.jssc.2010.11.005
_journal_volume 184
_journal_year 2011
_chemical_formula_sum 'C4 Ge2 K7.6 Na4.4 O108 Tm2 W22'
_chemical_formula_weight 6702.10
_space_group_IT_number 14
_space_group_name_Hall '-P 2ybc'
_space_group_name_H-M_alt 'P 1 21/c 1'
_symmetry_cell_setting monoclinic
_symmetry_space_group_name_H-M 'P 1 21/c 1'
_atom_sites_solution_hydrogens geom
_atom_sites_solution_primary direct
_atom_sites_solution_secondary difmap
_audit_creation_method SHELXL-97
_cell_angle_alpha 90.00
_cell_angle_beta 110.987(4)
_cell_angle_gamma 90.00
_cell_formula_units_Z 2
_cell_length_a 20.0982(9)
_cell_length_b 12.6573(3)
_cell_length_c 21.1193(7)
_cell_measurement_reflns_used 7837
_cell_measurement_temperature 183(2)
_cell_measurement_theta_max 29.2745
_cell_measurement_theta_min 2.5303
_cell_volume 5016.1(3)
_computing_cell_refinement 'CrysAlis RED (Oxford, 2007)'
_computing_data_collection 'CrysAlis RED (Oxford, 2007)'
_computing_data_reduction 'CrysAlis RED (Oxford, 2007)'
_computing_molecular_graphics 'ORTEP-3 (Farrugia, 1997)'
_computing_publication_material 'SHELXL-97 (Sheldrick, 2008)'
_computing_structure_refinement 'SHELXL-97 (Sheldrick, 1997)'
_computing_structure_solution 'SHELXS-97 (Sheldrick, 1990)'
_diffrn_ambient_temperature 183(2)
_diffrn_detector_area_resol_mean 10.4498
_diffrn_measured_fraction_theta_full 0.999
_diffrn_measured_fraction_theta_max 0.999
_diffrn_measurement_device_type 'Xcalibur, Ruby'
_diffrn_radiation_monochromator graphite
_diffrn_radiation_source 'fine-focus sealed tube'
_diffrn_radiation_type MoK\a
_diffrn_radiation_wavelength 0.71073
_diffrn_reflns_av_R_equivalents 0.0907
_diffrn_reflns_av_sigmaI/netI 0.1183
_diffrn_reflns_limit_h_max 24
_diffrn_reflns_limit_h_min -23
_diffrn_reflns_limit_k_max 15
_diffrn_reflns_limit_k_min -15
_diffrn_reflns_limit_l_max 26
_diffrn_reflns_limit_l_min -26
_diffrn_reflns_number 43701
_diffrn_reflns_theta_full 26.02
_diffrn_reflns_theta_max 26.02
_diffrn_reflns_theta_min 2.54
_exptl_absorpt_coefficient_mu 27.902
_exptl_absorpt_correction_T_max 1.00000
_exptl_absorpt_correction_T_min 0.38664
_exptl_absorpt_correction_type multi-scan
_exptl_absorpt_process_details
;
CrysAlisPro, Oxford Diffraction Ltd.,
Version 1.171.33.52 (release 06-11-2009 CrysAlis171 .NET)
(compiled Nov  6 2009,16:24:50)
Empirical absorption correction using spherical harmonics,
 implemented in SCALE3 ABSPACK scaling algorithm.
;
_exptl_crystal_colour colorless
_exptl_crystal_density_diffrn 4.437
_exptl_crystal_density_method 'not measured'
_exptl_crystal_description diamondshape
_exptl_crystal_F_000 5822
_exptl_crystal_size_max 0.12
_exptl_crystal_size_mid 0.12
_exptl_crystal_size_min 0.03
_refine_diff_density_max 3.083
_refine_diff_density_min -2.189
_refine_diff_density_rms 0.435
_refine_ls_extinction_method none
_refine_ls_goodness_of_fit_ref 0.816
_refine_ls_hydrogen_treatment mixed
_refine_ls_matrix_type full
_refine_ls_number_parameters 370
_refine_ls_number_reflns 9880
_refine_ls_number_restraints 0
_refine_ls_restrained_S_all 0.816
_refine_ls_R_factor_all 0.0774
_refine_ls_R_factor_gt 0.0403
_refine_ls_shift/su_max 0.001
_refine_ls_shift/su_mean 0.000
_refine_ls_structure_factor_coef Fsqd
_refine_ls_weighting_details 'calc w=1/[\s^2^(Fo^2^)+(0.0128P)^2^+0.0000P] where P=(Fo^2^+2Fc^2^)/3'
_refine_ls_weighting_scheme calc
_refine_ls_wR_factor_gt 0.0596
_refine_ls_wR_factor_ref 0.0638
_reflns_number_gt 6157
_reflns_number_total 9880
_reflns_threshold_expression >2sigma(I)
_cod_data_source_file JSSC-2011-184-214.cif
_cod_data_source_block sf01
_cod_original_formula_sum 'C4 Ge2 K7.60 Na4.40 O108 Tm2 W22'
_cod_database_code 1563352

loop_
_symmetry_equiv_pos_as_xyz
'x, y, z'
'-x, y+1/2, -z+1/2'
'-x, -y, -z'
'x, -y-1/2, z-1/2'

loop_
_atom_site_label
_atom_site_type_symbol
_atom_site_fract_x
_atom_site_fract_y
_atom_site_fract_z
_atom_site_U_iso_or_equiv
_atom_site_adp_type
_atom_site_occupancy
_atom_site_symmetry_multiplicity
_atom_site_calc_flag
_atom_site_refinement_flags
_atom_site_disorder_assembly
_atom_site_disorder_group
C1 C -0.0723(9) 1.0109(10) 0.0675(6) 0.010(3) Uiso 1 1 d . . .
C2 C -0.1346(10) 1.0791(11) 0.0710(7) 0.022(4) Uiso 1 1 d . . .
O1 O 0.4953(6) 0.8718(7) 0.4320(5) 0.023(3) Uiso 1 1 d . . .
O2 O 0.3259(6) 1.1420(7) 0.4374(4) 0.020(2) Uiso 1 1 d . . .
O3 O 0.4451(6) 1.1610(7) 0.2723(4) 0.016(2) Uiso 1 1 d . . .
O4 O 0.1858(6) 1.1826(6) 0.0596(4) 0.016(2) Uiso 1 1 d . . .
O5 O 0.3785(6) 0.8677(6) 0.0619(4) 0.014(2) Uiso 1 1 d . . .
O6 O 0.4229(6) 0.5764(6) 0.2222(4) 0.013(2) Uiso 1 1 d . . .
O7 O 0.2902(6) 0.5642(6) 0.4079(4) 0.011(2) Uiso 1 1 d . . .
O8 O 0.1153(6) 0.8420(6) 0.4052(4) 0.014(2) Uiso 1 1 d . . .
O9 O 0.0666(6) 1.1780(6) 0.2280(4) 0.012(2) Uiso 1 1 d . . .
O10 O 0.0629(6) 0.5797(6) 0.2263(4) 0.015(2) Uiso 1 1 d . . .
O11 O 0.2018(6) 0.6012(6) 0.0424(4) 0.015(2) Uiso 1 1 d . . .
O12 O 0.3523(6) 0.9442(6) 0.3900(4) 0.010(2) Uiso 1 1 d . . .
O13 O 0.3274(5) 1.1002(6) 0.3055(4) 0.011(2) Uiso 1 1 d . . .
O14 O 0.4170(5) 0.9531(6) 0.3036(4) 0.010(2) Uiso 1 1 d . . .
O15 O 0.4417(6) 0.7445(6) 0.3167(4) 0.011(2) Uiso 1 1 d . . .
O16 O 0.3784(5) 0.7377(6) 0.4085(4) 0.010(2) Uiso 1 1 d . . .
O17 O 0.2290(6) 0.9747(6) 0.4091(4) 0.013(2) Uiso 1 1 d . . .
O18 O 0.2033(5) 1.1347(6) 0.3219(4) 0.011(2) Uiso 1 1 d . . .
O19 O 0.3082(5) 1.1470(6) 0.1758(4) 0.009(2) Uiso 1 1 d . . .
O20 O 0.4026(6) 0.9952(6) 0.1771(4) 0.009(2) Uiso 1 1 d . . .
O21 O 0.3814(5) 0.7897(6) 0.1859(4) 0.006(2) Uiso 1 1 d . . .
O22 O 0.3482(5) 0.5963(6) 0.3096(4) 0.010(2) Uiso 1 1 d . . .
O23 O 0.2371(6) 0.7745(6) 0.3785(4) 0.012(2) Uiso 1 1 d . . .
O24 O 0.1031(6) 0.9917(6) 0.3073(4) 0.012(2) Uiso 1 1 d . . .
O25 O 0.1850(5) 1.1168(6) 0.1900(4) 0.007(2) Uiso 1 1 d . . .
O26 O 0.2778(5) 1.0091(6) 0.0755(4) 0.010(2) Uiso 1 1 d . . .
O27 O 0.2838(5) 0.9566(6) 0.1911(4) 0.006(2) Uiso 1 1 d . . .
O28 O 0.2150(5) 0.9494(6) 0.2847(4) 0.007(2) Uiso 1 1 d . . .
O29 O 0.3101(5) 0.7897(6) 0.2847(4) 0.006(2) Uiso 1 1 d . . .
O30 O 0.1455(6) 0.9850(6) 0.0859(4) 0.013(2) Uiso 1 1 d . . .
O31 O 0.2579(5) 0.8013(6) 0.0893(4) 0.009(2) Uiso 1 1 d . . .
O32 O 0.2832(5) 0.6503(6) 0.1763(4) 0.010(2) Uiso 1 1 d . . .
O33 O 0.2075(5) 0.6375(6) 0.2796(4) 0.011(2) Uiso 1 1 d . . .
O34 O 0.1143(6) 0.7843(6) 0.2778(4) 0.011(2) Uiso 1 1 d . . .
O35 O 0.0761(6) 0.9826(6) 0.1744(4) 0.015(2) Uiso 1 1 d . . .
O36 O 0.1803(6) 0.7964(6) 0.1777(4) 0.010(2) Uiso 1 1 d . . .
O37 O 0.1423(5) 0.6108(6) 0.1427(4) 0.011(2) Uiso 1 1 d . . .
O38 O 0.1126(6) 0.7610(6) 0.0455(4) 0.010(2) Uiso 1 1 d . . .
O39 O 0.0419(5) 0.7538(6) 0.1452(4) 0.008(2) Uiso 1 1 d . . .
O40 O -0.0647(6) 0.9195(7) 0.0922(4) 0.017(2) Uiso 1 1 d . . .
O41 O -0.0319(6) 1.0440(6) 0.0381(4) 0.014(2) Uiso 1 1 d . . .
O42 O -0.0402(6) 0.7812(7) -0.0017(4) 0.018(2) Uiso 1 1 d . . .
O43 O -0.1739(7) 0.8948(7) 0.1805(5) 0.031(3) Uiso 1 1 d . . .
O44 O 0.0810(7) 1.1288(8) 0.4021(5) 0.035(3) Uiso 1 1 d . . .
O45 O 0.2348(6) 1.1112(7) 0.5345(5) 0.025(3) Uiso 1 1 d . . .
O46 O 0.4578(7) 0.9018(8) 0.5842(5) 0.040(3) Uiso 1 1 d . . .
O47 O 0.5283(8) 0.7090(9) 0.5551(6) 0.052(4) Uiso 1 1 d . . .
O48 O 0.6847(6) 0.6207(7) 0.5198(4) 0.019(2) Uiso 1 1 d . . .
O49 O 0.6305(7) 0.8011(7) 0.3880(5) 0.029(3) Uiso 1 1 d . . .
O50 O 0.5271(6) 0.5965(7) 0.4067(5) 0.025(3) Uiso 1 1 d . . .
O51 O -0.0335(7) 0.6891(8) -0.1147(5) 0.038(3) Uiso 1 1 d . . .
O52 O 0.1666(7) 0.3996(8) 0.1313(5) 0.045(3) Uiso 1 1 d . . .
O54 O 0.6069(6) 0.8846(7) 0.1790(5) 0.028(3) Uiso 1 1 d . . .
O55 O 0.2559(7) 1.3179(7) 0.2508(5) 0.033(3) Uiso 1 1 d . . .
Na1 Na 0.5927(4) 0.7449(4) 0.4789(3) 0.0051(14) Uiso 0.80 1 d P . .
Na2 Na 0.4524(5) 0.9469(5) -0.0116(3) 0.0104(17) Uiso 0.70 1 d P . .
Na3 Na 0.0523(5) 0.9623(5) 0.4790(3) 0.0118(18) Uiso 0.70 1 d P . .
K1 K 0.1907(2) 1.2629(3) 0.43168(18) 0.0119(9) Uiso 0.80 1 d P . .
K2 K 0.3250(2) 0.8386(2) 0.50736(15) 0.0211(8) Uiso 1 1 d . . .
K3 K 0.5283(2) 0.8676(2) 0.26196(15) 0.0194(8) Uiso 1 1 d . . .
K4 K -0.0284(2) 0.8817(2) 0.23062(15) 0.0187(8) Uiso 1 1 d . . .
Ge1 Ge 0.24510(9) 0.87113(10) 0.23301(7) 0.0080(3) Uani 1 1 d . . .
Tm1 Tm 0.04645(4) 0.88936(4) 0.07353(3) 0.01115(16) Uani 1 1 d . . .
W1 W 0.41382(4) 0.84847(4) 0.36868(3) 0.00992(15) Uani 1 1 d . . .
W2 W 0.28463(4) 1.06039(4) 0.36986(3) 0.01033(15) Uani 1 1 d . . .
W3 W 0.37685(4) 1.07257(4) 0.24554(3) 0.00964(15) Uani 1 1 d . . .
W4 W 0.21536(4) 1.07882(4) 0.11621(3) 0.00983(15) Uani 1 1 d . . .
W5 W 0.33759(4) 0.89410(4) 0.11961(3) 0.00978(15) Uani 1 1 d . . .
W6 W 0.36993(4) 0.67062(4) 0.23899(3) 0.01025(15) Uani 1 1 d . . .
W7 W 0.28835(4) 0.66352(4) 0.35175(3) 0.01061(15) Uani 1 1 d . . .
W8 W 0.16103(4) 0.87402(4) 0.35283(3) 0.00971(15) Uani 1 1 d . . .
W9 W 0.12476(4) 1.07307(4) 0.23817(3) 0.00971(15) Uani 1 1 d . . .
W10 W 0.11032(4) 0.68118(4) 0.20758(3) 0.00993(15) Uani 1 1 d . . .
W11 W 0.19093(4) 0.69745(4) 0.09636(3) 0.01038(15) Uani 1 1 d . . .

loop_
_atom_site_aniso_label
_atom_site_aniso_U_11
_atom_site_aniso_U_22
_atom_site_aniso_U_33
_atom_site_aniso_U_23
_atom_site_aniso_U_13
_atom_site_aniso_U_12
Ge1 0.0100(10) 0.0075(6) 0.0064(7) 0.0011(6) 0.0028(7) -0.0003(7)
Tm1 0.0142(5) 0.0095(3) 0.0098(3) 0.0009(3) 0.0044(3) -0.0003(3)
W1 0.0101(4) 0.0090(3) 0.0092(3) 0.0013(2) 0.0017(3) 0.0005(3)
W2 0.0137(4) 0.0087(3) 0.0087(3) -0.0016(2) 0.0042(3) -0.0001(3)
W3 0.0110(4) 0.0079(3) 0.0097(3) 0.0007(2) 0.0034(3) -0.0008(3)
W4 0.0113(4) 0.0089(3) 0.0085(3) 0.0020(2) 0.0025(3) 0.0002(3)
W5 0.0128(4) 0.0085(3) 0.0091(3) 0.0000(2) 0.0052(3) 0.0000(3)
W6 0.0120(4) 0.0073(3) 0.0109(3) 0.0007(2) 0.0035(3) 0.0015(3)
W7 0.0134(4) 0.0079(3) 0.0097(3) 0.0030(2) 0.0032(3) 0.0006(3)
W8 0.0124(4) 0.0101(3) 0.0076(3) 0.0005(2) 0.0046(3) -0.0003(3)
W9 0.0117(4) 0.0090(3) 0.0082(3) 0.0006(2) 0.0033(3) 0.0008(3)
W10 0.0118(4) 0.0081(3) 0.0092(3) 0.0012(2) 0.0030(3) -0.0006(3)
W11 0.0143(4) 0.0084(3) 0.0086(3) -0.0010(2) 0.0043(3) 0.0005(3)

loop_
_atom_type_symbol
_atom_type_description
_atom_type_scat_dispersion_real
_atom_type_scat_dispersion_imag
_atom_type_scat_source
C C 0.0033 0.0016 'International Tables Vol C Tables 4.2.6.8 and 6.1.1.4'
O O 0.0106 0.0060 'International Tables Vol C Tables 4.2.6.8 and 6.1.1.4'
Na Na 0.0362 0.0249 'International Tables Vol C Tables 4.2.6.8 and 6.1.1.4'
K K 0.2009 0.2494 'International Tables Vol C Tables 4.2.6.8 and 6.1.1.4'
Ge Ge 0.1547 1.8001 'International Tables Vol C Tables 4.2.6.8 and 6.1.1.4'
Tm Tm -0.3139 5.2483 'International Tables Vol C Tables 4.2.6.8 and 6.1.1.4'
W W -0.8490 6.8722 'International Tables Vol C Tables 4.2.6.8 and 6.1.1.4'

loop_
_geom_angle_atom_site_label_1
_geom_angle_atom_site_label_2
_geom_angle_atom_site_label_3
_geom_angle
_geom_angle_site_symmetry_1
_geom_angle_site_symmetry_3
O40 C1 O41 120.5(14) . .
O40 C1 C2 118.4(14) . .
O41 C1 C2 121.0(12) . .
O40 C1 Tm1 60.0(8) . .
O41 C1 Tm1 61.1(8) . .
C2 C1 Tm1 175.0(9) . .
W1 O1 Na1 126.8(5) . .
W2 O2 Na1 165.7(7) . 3_676
W2 O2 K1 96.3(4) . .
Na1 O2 K1 95.3(3) 3_676 .
W3 O3 K3 136.9(5) . 2_655
W4 O4 K1 136.5(5) . 4_585
W5 O5 Na2 146.4(4) . .
W5 O5 K2 104.5(4) . 4_575
Na2 O5 K2 108.0(3) . 4_575
W6 O6 K3 148.0(5) . 2_645
W8 O8 Na3 133.2(4) . .
W9 O9 K4 151.8(5) . 2
W10 O10 K4 161.7(6) . 2_545
W11 O11 K2 107.5(4) . 4_575
W11 O11 Na3 98.2(5) . 4_575
K2 O11 Na3 141.1(3) 4_575 4_575
W1 O12 W2 153.5(5) . .
W1 O12 K2 103.7(3) . .
W2 O12 K2 101.3(4) . .
W3 O13 W2 153.8(4) . .
W1 O14 W3 151.5(6) . .
W1 O14 K3 100.7(3) . .
W3 O14 K3 107.0(4) . .
W1 O15 W6 121.3(5) . .
W1 O15 K3 101.6(3) . .
W6 O15 K3 106.7(3) . .
W1 O16 W7 118.8(4) . .
W1 O16 Na2 130.2(5) . 4_576
W7 O16 Na2 97.6(3) . 4_576
W1 O16 K2 106.4(3) . .
W7 O16 K2 98.4(4) . .
Na2 O16 K2 100.0(3) 4_576 .
W8 O17 W2 119.6(4) . .
W8 O17 K2 101.2(3) . .
W2 O17 K2 107.7(4) . .
W2 O18 W9 122.4(4) . .
W2 O18 K1 99.2(3) . .
W9 O18 K1 129.5(5) . .
W3 O19 W4 121.9(4) . .
W5 O20 W3 120.0(5) . .
W5 O20 K3 104.8(3) . .
W3 O20 K3 102.5(3) . .
W5 O21 W6 148.0(6) . .
W5 O21 K3 106.0(3) . .
W6 O21 K3 104.2(3) . .
W7 O22 W6 119.3(4) . .
W8 O23 W7 148.3(5) . .
W8 O23 K2 104.5(3) . .
W7 O23 K2 106.1(4) . .
W8 O24 W9 121.6(5) . .
W8 O24 K4 100.0(3) . .
W9 O24 K4 103.7(3) . .
W9 O25 W4 143.0(4) . .
W5 O26 W4 121.3(4) . .
Ge1 O27 W4 120.2(5) . .
Ge1 O27 W5 121.4(4) . .
W4 O27 W5 95.0(3) . .
Ge1 O27 W3 124.3(4) . .
W4 O27 W3 95.3(3) . .
W5 O27 W3 93.3(4) . .
Ge1 O28 W8 120.4(4) . .
Ge1 O28 W2 125.8(5) . .
W8 O28 W2 93.2(3) . .
Ge1 O28 W9 120.8(4) . .
W8 O28 W9 94.1(4) . .
W2 O28 W9 94.7(3) . .
Ge1 O29 W7 123.0(5) . .
Ge1 O29 W1 124.4(4) . .
W7 O29 W1 94.0(3) . .
Ge1 O29 W6 120.7(4) . .
W7 O29 W6 92.7(3) . .
W1 O29 W6 93.9(4) . .
W4 O30 Tm1 161.7(5) . .
W5 O31 W11 157.5(5) . .
W5 O31 K2 93.3(4) . 4_575
W11 O31 K2 96.3(3) . 4_575
W6 O32 W11 154.1(5) . .
W7 O33 W10 153.0(5) . .
W8 O34 W10 154.8(6) . .
W8 O34 K4 99.3(4) . .
W10 O34 K4 104.6(4) . .
W9 O35 Tm1 156.6(6) . .
W9 O35 K4 104.2(4) . .
Tm1 O35 K4 99.2(3) . .
Ge1 O36 W11 126.3(6) . .
Ge1 O36 W10 124.6(4) . .
W11 O36 W10 95.4(3) . .
W10 O37 W11 116.9(4) . .
W11 O38 Tm1 129.8(4) . .
W10 O39 Tm1 131.8(5) . .
W10 O39 K4 103.3(3) . .
Tm1 O39 K4 97.2(3) . .
C1 O40 Tm1 93.4(9) . .
C1 O40 K4 122.7(8) . .
Tm1 O40 K4 103.4(4) . .
C1 O40 K1 123.3(9) . 2_545
Tm1 O40 K1 128.0(3) . 2_545
K4 O40 K1 87.3(3) . 2_545
C1 O41 Tm1 136.3(10) . 3_575
C1 O41 Tm1 92.3(8) . .
Tm1 O41 Tm1 114.5(4) 3_575 .
K4 O43 K1 94.5(4) . 2_545
K1 O44 Na3 131.0(4) . .
Na1 O47 Na2 97.6(5) . 4_576
Na1 O48 K1 105.6(4) . 3_676
Na1 O49 K3 120.3(5) . .
Na1 O50 Na2 93.2(4) . 4_576
Na1 O50 Na2 97.4(4) . 2_645
Na2 O50 Na2 47.7(3) 4_576 2_645
Na3 O51 K4 105.6(4) 4_575 4_575
O48 Na1 O2 83.6(4) . 3_676
O48 Na1 O49 93.4(4) . .
O2 Na1 O49 94.8(4) 3_676 .
O48 Na1 O47 99.6(4) . .
O2 Na1 O47 90.4(4) 3_676 .
O49 Na1 O47 166.4(5) . .
O48 Na1 O1 177.9(4) . .
O2 Na1 O1 98.1(4) 3_676 .
O49 Na1 O1 85.3(4) . .
O47 Na1 O1 81.5(4) . .
O48 Na1 O50 83.9(4) . .
O2 Na1 O50 167.1(4) 3_676 .
O49 Na1 O50 89.1(4) . .
O47 Na1 O50 88.5(4) . .
O1 Na1 O50 94.4(4) . .
O48 Na1 Na2 93.1(3) . 4_576
O2 Na1 Na2 131.9(3) 3_676 4_576
O49 Na1 Na2 133.3(3) . 4_576
O47 Na1 Na2 42.6(3) . 4_576
O1 Na1 Na2 86.5(3) . 4_576
O50 Na1 Na2 45.9(3) . 4_576
O48 Na1 Na2 60.1(3) . 2_645
O2 Na1 Na2 124.9(3) 3_676 2_645
O49 Na1 Na2 124.9(3) . 2_645
O47 Na1 Na2 60.3(3) . 2_645
O1 Na1 Na2 119.4(4) . 2_645
O50 Na1 Na2 44.6(2) . 2_645
Na2 Na1 Na2 33.4(2) 4_576 2_645
O48 Na1 K1 40.8(3) . 3_676
O2 Na1 K1 48.8(3) 3_676 3_676
O49 Na1 K1 77.7(3) . 3_676
O47 Na1 K1 114.8(4) . 3_676
O1 Na1 K1 140.2(3) . 3_676
O50 Na1 K1 120.7(3) . 3_676
Na2 Na1 K1 130.73(19) 4_576 3_676
Na2 Na1 K1 99.65(18) 2_645 3_676
O48 Na1 K3 120.1(3) . .
O2 Na1 K3 114.2(3) 3_676 .
O49 Na1 K3 32.6(3) . .
O47 Na1 K3 134.3(4) . .
O1 Na1 K3 58.2(3) . .
O50 Na1 K3 75.1(2) . .
Na2 Na1 K3 108.86(18) 4_576 .
Na2 Na1 K3 119.63(17) 2_645 .
K1 Na1 K3 110.18(16) 3_676 .
Na2 Na2 O47 92.7(5) 3_675 4_575
Na2 Na2 O5 134.4(5) 3_675 .
O47 Na2 O5 75.0(4) 4_575 .
Na2 Na2 O50 68.8(4) 3_675 4_575
O47 Na2 O50 80.7(4) 4_575 4_575
O5 Na2 O50 146.4(4) . 4_575
Na2 Na2 O50 63.6(4) 3_675 2_655
O47 Na2 O50 101.1(4) 4_575 2_655
O5 Na2 O50 75.8(3) . 2_655
O50 Na2 O50 132.3(3) 4_575 2_655
Na2 Na2 O16 144.5(6) 3_675 4_575
O47 Na2 O16 77.6(4) 4_575 4_575
O5 Na2 O16 76.5(3) . 4_575
O50 Na2 O16 75.9(3) 4_575 4_575
O50 Na2 O16 151.5(4) 2_655 4_575
Na2 Na2 Na1 78.6(4) 3_675 4_575
O47 Na2 Na1 39.8(3) 4_575 4_575
O5 Na2 Na1 111.5(3) . 4_575
O50 Na2 Na1 40.9(2) 4_575 4_575
O50 Na2 Na1 124.7(3) 2_655 4_575
O16 Na2 Na1 72.2(3) 4_575 4_575
Na2 Na2 Na1 68.0(3) 3_675 2_655
O47 Na2 Na1 138.9(4) 4_575 2_655
O5 Na2 Na1 92.6(3) . 2_655
O50 Na2 Na1 120.8(3) 4_575 2_655
O50 Na2 Na1 38.0(2) 2_655 2_655
O16 Na2 Na1 138.3(3) 4_575 2_655
Na1 Na2 Na1 146.6(2) 4_575 2_655
Na2 Na2 K2 157.4(4) 3_675 4_575
O47 Na2 K2 65.4(4) 4_575 4_575
O5 Na2 K2 37.5(2) . 4_575
O50 Na2 K2 110.7(3) 4_575 4_575
O50 Na2 K2 113.2(3) 2_655 4_575
O16 Na2 K2 40.0(2) 4_575 4_575
Na1 Na2 K2 87.03(16) 4_575 4_575
Na1 Na2 K2 124.6(2) 2_655 4_575
Na3 Na3 O8 158.4(5) 3_576 .
Na3 Na3 O44 105.3(4) 3_576 .
O8 Na3 O44 81.9(3) . .
Na3 Na3 O51 96.7(5) 3_576 4_576
O8 Na3 O51 61.8(4) . 4_576
O44 Na3 O51 107.3(4) . 4_576
Na3 Na3 O11 136.9(4) 3_576 4_576
O8 Na3 O11 60.6(3) . 4_576
O44 Na3 O11 94.6(4) . 4_576
O51 Na3 O11 113.5(4) 4_576 4_576
Na3 Na3 W11 117.9(3) 3_576 4_576
O8 Na3 W11 71.6(2) . 4_576
O44 Na3 W11 122.8(4) . 4_576
O51 Na3 W11 103.1(3) 4_576 4_576
O11 Na3 W11 28.39(19) 4_576 4_576
O44 K1 O48 170.5(3) . 3_676
O44 K1 O45 75.6(3) . .
O48 K1 O45 94.8(3) 3_676 .
O44 K1 O43 109.8(3) . 2
O48 K1 O43 79.4(3) 3_676 2
O45 K1 O43 165.8(4) . 2
O44 K1 O4 94.1(3) . 4_586
O48 K1 O4 81.5(3) 3_676 4_586
O45 K1 O4 62.3(3) . 4_586
O43 K1 O4 128.7(3) 2 4_586
O44 K1 O18 76.1(3) . .
O48 K1 O18 105.4(3) 3_676 .
O45 K1 O18 98.1(3) . .
O43 K1 O18 71.3(3) 2 .
O4 K1 O18 160.0(3) 4_586 .
O44 K1 O2 109.6(3) . .
O48 K1 O2 65.3(3) 3_676 .
O45 K1 O2 66.3(3) . .
O43 K1 O2 99.5(3) 2 .
O4 K1 O2 114.6(3) 4_586 .
O18 K1 O2 55.1(3) . .
O44 K1 O40 79.1(3) . 2
O48 K1 O40 107.3(3) 3_676 2
O45 K1 O40 125.2(3) . 2
O43 K1 O40 69.0(3) 2 2
O4 K1 O40 72.2(3) 4_586 2
O18 K1 O40 121.6(3) . 2
O2 K1 O40 167.8(3) . 2
O44 K1 W2 87.7(3) . .
O48 K1 W2 89.5(2) 3_676 .
O45 K1 W2 74.8(2) . .
O43 K1 W2 92.1(2) 2 .
O4 K1 W2 134.9(2) 4_586 .
O18 K1 W2 29.54(18) . .
O2 K1 W2 27.54(17) . .
O40 K1 W2 151.1(2) 2 .
O44 K1 K4 72.1(2) . 2
O48 K1 K4 117.4(2) 3_676 2
O45 K1 K4 147.4(3) . 2
O43 K1 K4 42.0(3) 2 2
O4 K1 K4 115.0(2) 4_586 2
O18 K1 K4 78.9(2) . 2
O2 K1 K4 130.1(2) . 2
O40 K1 K4 43.09(17) 2 2
W2 K1 K4 108.38(10) . 2
O44 K1 Na1 138.3(3) . 3_676
O48 K1 Na1 33.6(2) 3_676 3_676
O45 K1 Na1 68.5(3) . 3_676
O43 K1 Na1 100.9(3) 2 3_676
O4 K1 Na1 87.7(2) 4_586 3_676
O18 K1 Na1 88.4(2) . 3_676
O2 K1 Na1 35.93(19) . 3_676
O40 K1 Na1 139.6(2) 2 3_676
W2 K1 Na1 63.28(10) . 3_676
K4 K1 Na1 142.89(14) 2 3_676
O46 K2 O23 145.0(4) . .
O46 K2 O17 121.6(3) . .
O23 K2 O17 55.7(2) . .
O46 K2 O5 83.2(3) . 4_576
O23 K2 O5 98.1(2) . 4_576
O17 K2 O5 153.0(3) . 4_576
O46 K2 O11 120.9(3) . 4_576
O23 K2 O11 91.4(3) . 4_576
O17 K2 O11 67.2(3) . 4_576
O5 K2 O11 111.2(3) 4_576 4_576
O46 K2 O16 91.3(3) . .
O23 K2 O16 56.5(3) . .
O17 K2 O16 94.0(3) . .
O5 K2 O16 73.4(2) 4_576 .
O11 K2 O16 147.6(3) 4_576 .
O46 K2 O12 86.1(3) . .
O23 K2 O12 64.3(3) . .
O17 K2 O12 54.0(3) . .
O5 K2 O12 124.8(3) 4_576 .
O11 K2 O12 120.5(3) 4_576 .
O16 K2 O12 52.9(2) . .
O46 K2 O31 111.5(3) . 4_576
O23 K2 O31 97.4(3) . 4_576
O17 K2 O31 115.7(3) . 4_576
O5 K2 O31 55.8(3) 4_576 4_576
O11 K2 O31 55.3(2) 4_576 4_576
O16 K2 O31 119.2(2) . 4_576
O12 K2 O31 161.7(3) . 4_576
O46 K2 W5 91.4(2) . 4_576
O23 K2 W5 105.42(19) . 4_576
O17 K2 W5 144.4(2) . 4_576
O5 K2 W5 26.7(2) 4_576 4_576
O11 K2 W5 85.17(18) 4_576 4_576
O16 K2 W5 98.55(17) . 4_576
O12 K2 W5 151.1(2) . 4_576
O31 K2 W5 30.60(18) 4_576 4_576
O46 K2 W8 149.4(2) . .
O23 K2 W8 29.5(2) . .
O17 K2 W8 30.44(18) . .
O5 K2 W8 122.6(2) 4_576 .
O11 K2 W8 68.20(18) 4_576 .
O16 K2 W8 82.24(19) . .
O12 K2 W8 66.1(2) . .
O31 K2 W8 97.6(2) 4_576 .
W5 K2 W8 119.10(9) 4_576 .
O46 K2 W7 122.4(3) . .
O23 K2 W7 29.3(2) . .
O17 K2 W7 81.50(18) . .
O5 K2 W7 75.43(17) 4_576 .
O11 K2 W7 116.7(2) 4_576 .
O16 K2 W7 31.46(19) . .
O12 K2 W7 65.64(16) . .
O31 K2 W7 99.26(16) 4_576 .
W5 K2 W7 92.12(7) 4_576 .
W8 K2 W7 58.65(5) . .
O46 K2 W11 117.3(3) . 4_576
O23 K2 W11 97.6(2) . 4_576
O17 K2 W11 91.0(2) . 4_576
O5 K2 W11 85.6(2) 4_576 4_576
O11 K2 W11 25.63(16) 4_576 4_576
O16 K2 W11 142.5(2) . 4_576
O12 K2 W11 145.0(2) . 4_576
O31 K2 W11 30.00(17) 4_576 4_576
W5 K2 W11 59.54(5) 4_576 4_576
W8 K2 W11 83.53(8) . 4_576
W7 K2 W11 113.68(9) . 4_576
O54 K3 O6 75.3(3) . 2_655
O54 K3 O3 72.8(3) . 2_645
O6 K3 O3 144.8(3) 2_655 2_645
O54 K3 O49 103.4(4) . .
O6 K3 O49 93.6(3) 2_655 .
O3 K3 O49 79.9(3) 2_645 .
O54 K3 O15 150.1(3) . .
O6 K3 O15 134.6(3) 2_655 .
O3 K3 O15 78.4(3) 2_645 .
O49 K3 O15 78.5(3) . .
O54 K3 O14 147.8(3) . .
O6 K3 O14 83.5(3) 2_655 .
O3 K3 O14 131.7(3) 2_645 .
O49 K3 O14 101.8(3) . .
O15 K3 O14 55.5(2) . .
O54 K3 O21 111.5(3) . .
O6 K3 O21 127.9(3) 2_655 .
O3 K3 O21 78.3(3) 2_645 .
O49 K3 O21 130.6(3) . .
O15 K3 O21 53.9(2) . .
O14 K3 O21 64.1(3) . .
O54 K3 O20 97.5(3) . .
O6 K3 O20 75.3(3) 2_655 .
O3 K3 O20 123.0(3) 2_645 .
O49 K3 O20 153.0(3) . .
O15 K3 O20 91.8(3) . .
O14 K3 O20 53.2(2) . .
O21 K3 O20 52.8(2) . .
O54 K3 W1 177.4(3) . .
O6 K3 W1 104.6(2) 2_655 .
O3 K3 W1 107.9(2) 2_645 .
O49 K3 W1 79.1(3) . .
O15 K3 W1 30.01(17) . .
O14 K3 W1 30.20(16) . .
O21 K3 W1 66.50(18) . .
O20 K3 W1 80.1(2) . .
O54 K3 W3 119.7(2) . .
O6 K3 W3 67.2(2) 2_655 .
O3 K3 W3 143.7(2) 2_645 .
O49 K3 W3 123.8(2) . .
O15 K3 W3 80.3(2) . .
O14 K3 W3 28.14(16) . .
O21 K3 W3 65.37(17) . .
O20 K3 W3 29.26(16) . .
W1 K3 W3 58.22(6) . .
O54 K3 W6 126.4(2) . .
O6 K3 W6 147.9(3) 2_655 .
O3 K3 W6 66.4(2) 2_645 .
O49 K3 W6 102.1(2) . .
O15 K3 W6 28.97(17) . .
O14 K3 W6 66.10(18) . .
O21 K3 W6 28.58(15) . .
O20 K3 W6 78.23(19) . .
W1 K3 W6 52.53(5) . .
W3 K3 W6 80.81(8) . .
O54 K3 W5 97.5(2) . .
O6 K3 W5 102.3(2) 2_655 .
O3 K3 W5 96.1(2) 2_645 .
O49 K3 W5 156.4(3) . .
O15 K3 W5 77.9(2) . .
O14 K3 W5 63.52(18) . .
O21 K3 W5 27.51(15) . .
O20 K3 W5 28.02(16) . .
W1 K3 W5 80.01(8) . .
W3 K3 W5 50.58(5) . .
W6 K3 W5 55.81(5) . .
O43 K4 O40 75.1(3) . .
O43 K4 O10 73.7(3) . 2
O40 K4 O10 100.5(3) . 2
O43 K4 O24 144.9(3) . .
O40 K4 O24 110.2(3) . .
O10 K4 O24 71.2(3) 2 .
O43 K4 O9 79.0(3) . 2_545
O40 K4 O9 117.9(3) . 2_545
O10 K4 O9 124.3(3) 2 2_545
O24 K4 O9 122.7(3) . 2_545
O43 K4 O34 158.7(3) . .
O40 K4 O34 106.5(3) . .
O10 K4 O34 125.6(3) 2 .
O24 K4 O34 55.4(2) . .
O9 K4 O34 81.8(3) 2_545 .
O43 K4 O35 128.0(3) . .
O40 K4 O35 58.4(3) . .
O10 K4 O35 92.1(3) 2 .
O24 K4 O35 53.1(3) . .
O9 K4 O35 141.5(3) 2_545 .
O34 K4 O35 65.4(3) . .
O43 K4 O39 116.8(3) . .
O40 K4 O39 59.0(3) . .
O10 K4 O39 149.3(3) 2 .
O24 K4 O39 93.5(3) . .
O9 K4 O39 86.4(2) 2_545 .
O34 K4 O39 52.4(2) . .
O35 K4 O39 58.1(2) . .
O43 K4 O51 89.5(3) . 4_576
O40 K4 O51 163.5(3) . 4_576
O10 K4 O51 80.2(3) 2 4_576
O24 K4 O51 85.8(3) . 4_576
O9 K4 O51 51.7(2) 2_545 4_576
O34 K4 O51 85.8(3) . 4_576
O35 K4 O51 138.1(3) . 4_576
O39 K4 O51 126.3(3) . 4_576
O43 K4 W8 161.2(2) . .
O40 K4 W8 123.0(3) . .
O10 K4 W8 96.1(2) 2 .
O24 K4 W8 30.24(17) . .
O9 K4 W8 94.7(2) 2_545 .
O34 K4 W8 29.96(16) . .
O35 K4 W8 66.91(19) . .
O39 K4 W8 80.00(19) . .
O51 K4 W8 73.0(2) 4_576 .
O43 K4 W9 134.5(2) . .
O40 K4 W9 80.9(2) . .
O10 K4 W9 73.6(2) 2 .
O24 K4 W9 29.42(17) . .
O9 K4 W9 146.3(2) 2_545 .
O34 K4 W9 65.50(18) . .
O35 K4 W9 26.33(16) . .
O39 K4 W9 80.24(19) . .
O51 K4 W9 114.8(2) 4_576 .
W8 K4 W9 52.68(5) . .
O43 K4 W10 134.3(2) . .
O40 K4 W10 84.9(2) . .
O10 K4 W10 151.3(2) 2 .
O24 K4 W10 80.5(2) . .
O9 K4 W10 75.0(2) 2_545 .
O34 K4 W10 28.80(16) . .
O35 K4 W10 66.59(18) . .
O39 K4 W10 26.20(16) . .
O51 K4 W10 102.4(2) 4_576 .
W8 K4 W10 58.60(6) . .
W9 K4 W10 79.66(7) . .
O36 Ge1 O29 109.0(4) . .
O36 Ge1 O28 113.5(5) . .
O29 Ge1 O28 107.5(4) . .
O36 Ge1 O27 111.6(4) . .
O29 Ge1 O27 108.6(4) . .
O28 Ge1 O27 106.5(4) . .
O30 Tm1 O38 80.9(3) . .
O30 Tm1 O39 124.1(3) . .
O38 Tm1 O39 78.9(3) . .
O30 Tm1 O35 72.3(3) . .
O38 Tm1 O35 127.8(3) . .
O39 Tm1 O35 80.4(3) . .
O30 Tm1 O42 143.4(3) . .
O38 Tm1 O42 76.7(3) . .
O39 Tm1 O42 79.4(3) . .
O35 Tm1 O42 143.9(4) . .
O30 Tm1 O41 73.8(3) . 3_575
O38 Tm1 O41 82.8(3) . 3_575
O39 Tm1 O41 151.3(3) . 3_575
O35 Tm1 O41 128.2(3) . 3_575
O42 Tm1 O41 75.0(3) . 3_575
O30 Tm1 O40 135.9(3) . .
O38 Tm1 O40 143.0(3) . .
O39 Tm1 O40 75.9(3) . .
O35 Tm1 O40 73.8(3) . .
O42 Tm1 O40 72.4(3) . .
O41 Tm1 O40 107.8(3) 3_575 .
O30 Tm1 O41 92.9(3) . .
O38 Tm1 O41 148.1(3) . .
O39 Tm1 O41 128.3(3) . .
O35 Tm1 O41 78.4(3) . .
O42 Tm1 O41 91.1(3) . .
O41 Tm1 O41 65.5(4) 3_575 .
O40 Tm1 O41 53.0(3) . .
O30 Tm1 C1 114.2(4) . .
O38 Tm1 C1 159.1(3) . .
O39 Tm1 C1 101.8(4) . .
O35 Tm1 C1 72.3(4) . .
O42 Tm1 C1 82.9(4) . .
O41 Tm1 C1 87.8(4) 3_575 .
O40 Tm1 C1 26.6(3) . .
O41 Tm1 C1 26.6(3) . .
O30 Tm1 K4 118.7(2) . .
O38 Tm1 K4 127.1(2) . .
O39 Tm1 K4 48.8(2) . .
O35 Tm1 K4 47.0(3) . .
O42 Tm1 K4 97.9(3) . .
O41 Tm1 K4 147.6(3) 3_575 .
O40 Tm1 K4 41.4(2) . .
O41 Tm1 K4 83.3(2) . .
C1 Tm1 K4 59.8(3) . .
O1 W1 O12 103.0(4) . .
O1 W1 O16 100.6(4) . .
O12 W1 O16 89.2(4) . .
O1 W1 O15 99.8(4) . .
O12 W1 O15 157.1(4) . .
O16 W1 O15 88.8(4) . .
O1 W1 O14 99.8(4) . .
O12 W1 O14 85.5(4) . .
O16 W1 O14 159.5(4) . .
O15 W1 O14 88.4(4) . .
O1 W1 O29 171.0(4) . .
O12 W1 O29 84.4(3) . .
O16 W1 O29 74.1(3) . .
O15 W1 O29 73.2(4) . .
O14 W1 O29 85.7(3) . .
O1 W1 K3 80.8(3) . .
O12 W1 K3 133.8(3) . .
O16 W1 K3 136.0(3) . .
O15 W1 K3 48.4(3) . .
O14 W1 K3 49.1(3) . .
O29 W1 K3 97.9(2) . .
O1 W1 K2 89.2(3) . .
O12 W1 K2 48.4(2) . .
O16 W1 K2 46.1(3) . .
O15 W1 K2 134.9(3) . .
O14 W1 K2 133.8(3) . .
O29 W1 K2 92.0(2) . .
K3 W1 K2 169.96(8) . .
O2 W2 O18 102.7(4) . .
O2 W2 O13 103.0(4) . .
O18 W2 O13 90.7(4) . .
O2 W2 O12 100.5(4) . .
O18 W2 O12 156.9(3) . .
O13 W2 O12 84.2(4) . .
O2 W2 O17 99.3(4) . .
O18 W2 O17 89.2(4) . .
O13 W2 O17 157.1(3) . .
O12 W2 O17 87.0(4) . .
O2 W2 O28 171.4(4) . .
O18 W2 O28 73.3(3) . .
O13 W2 O28 84.7(3) . .
O12 W2 O28 83.8(3) . .
O17 W2 O28 73.3(3) . .
O2 W2 K1 56.2(4) . .
O18 W2 K1 51.2(3) . .
O13 W2 K1 119.0(2) . .
O12 W2 K1 148.7(2) . .
O17 W2 K1 78.0(3) . .
O28 W2 K1 116.9(2) . .
O2 W2 K2 84.5(3) . .
O18 W2 K2 133.0(3) . .
O13 W2 K2 133.5(3) . .
O12 W2 K2 49.5(3) . .
O17 W2 K2 44.0(3) . .
O28 W2 K2 92.77(19) . .
K1 W2 K2 103.45(8) . .
O3 W3 O19 102.1(4) . .
O3 W3 O13 102.1(4) . .
O19 W3 O13 91.0(4) . .
O3 W3 O14 101.6(4) . .
O19 W3 O14 156.3(4) . .
O13 W3 O14 85.4(4) . .
O3 W3 O20 100.3(4) . .
O19 W3 O20 89.2(4) . .
O13 W3 O20 157.0(4) . .
O14 W3 O20 85.2(3) . .
O3 W3 O27 170.5(4) . .
O19 W3 O27 72.2(3) . .
O13 W3 O27 85.8(3) . .
O14 W3 O27 84.2(3) . .
O20 W3 O27 72.5(4) . .
O3 W3 K3 84.2(3) . .
O19 W3 K3 137.1(3) . .
O13 W3 K3 129.6(3) . .
O14 W3 K3 44.9(3) . .
O20 W3 K3 48.2(3) . .
O27 W3 K3 95.0(2) . .
O4 W4 O30 103.1(4) . .
O4 W4 O25 103.9(4) . .
O30 W4 O25 91.1(4) . .
O4 W4 O26 98.8(4) . .
O30 W4 O26 95.1(4) . .
O25 W4 O26 154.4(3) . .
O4 W4 O19 96.7(4) . .
O30 W4 O19 160.1(3) . .
O25 W4 O19 83.1(4) . .
O26 W4 O19 82.7(4) . .
O4 W4 O27 164.4(4) . .
O30 W4 O27 89.9(3) . .
O25 W4 O27 84.0(3) . .
O26 W4 O27 71.2(3) . .
O19 W4 O27 70.6(3) . .
O5 W5 O21 100.0(4) . .
O5 W5 O31 101.5(4) . .
O21 W5 O31 86.0(4) . .
O5 W5 O26 100.3(4) . .
O21 W5 O26 159.7(4) . .
O31 W5 O26 90.0(4) . .
O5 W5 O20 100.8(4) . .
O21 W5 O20 88.1(3) . .
O31 W5 O20 157.6(4) . .
O26 W5 O20 88.1(4) . .
O5 W5 O27 170.8(3) . .
O21 W5 O27 87.6(3) . .
O31 W5 O27 84.0(3) . .
O26 W5 O27 72.2(3) . .
O20 W5 O27 74.2(4) . .
O5 W5 K2 48.8(3) . 4_575
O21 W5 K2 80.0(2) . 4_575
O31 W5 K2 56.1(3) . 4_575
O26 W5 K2 113.9(2) . 4_575
O20 W5 K2 143.5(3) . 4_575
O27 W5 K2 138.7(2) . 4_575
O5 W5 K3 86.8(3) . .
O21 W5 K3 46.5(3) . .
O31 W5 K3 132.4(2) . .
O26 W5 K3 135.0(3) . .
O20 W5 K3 47.1(3) . .
O27 W5 K3 95.0(2) . .
K2 W5 K3 104.06(7) 4_575 .
O6 W6 O32 105.0(4) . .
O6 W6 O22 98.6(4) . .
O32 W6 O22 94.0(4) . .
O6 W6 O21 102.1(4) . .
O32 W6 O21 88.3(4) . .
O22 W6 O21 157.9(3) . .
O6 W6 O15 100.2(4) . .
O32 W6 O15 154.7(4) . .
O22 W6 O15 83.7(4) . .
O21 W6 O15 84.9(3) . .
O6 W6 O29 168.4(3) . .
O32 W6 O29 83.7(4) . .
O22 W6 O29 72.8(3) . .
O21 W6 O29 85.6(3) . .
O15 W6 O29 71.6(4) . .
O6 W6 K3 86.1(3) . .
O32 W6 K3 135.5(3) . .
O22 W6 K3 127.4(3) . .
O21 W6 K3 47.3(3) . .
O15 W6 K3 44.3(3) . .
O29 W6 K3 93.1(2) . .
O7 W7 O33 103.8(4) . .
O7 W7 O22 97.6(4) . .
O33 W7 O22 92.9(4) . .
O7 W7 O23 102.2(4) . .
O33 W7 O23 88.1(4) . .
O22 W7 O23 159.3(4) . .
O7 W7 O16 97.9(4) . .
O33 W7 O16 158.3(4) . .
O22 W7 O16 84.5(4) . .
O23 W7 O16 86.9(4) . .
O7 W7 O29 168.4(4) . .
O33 W7 O29 85.3(3) . .
O22 W7 O29 74.5(3) . .
O23 W7 O29 85.0(3) . .
O16 W7 O29 73.2(3) . .
O7 W7 K2 83.2(3) . .
O33 W7 K2 131.9(3) . .
O22 W7 K2 133.9(3) . .
O23 W7 K2 44.5(3) . .
O16 W7 K2 50.2(3) . .
O29 W7 K2 96.2(2) . .
O8 W8 O34 100.2(4) . .
O8 W8 O23 102.7(4) . .
O34 W8 O23 87.1(4) . .
O8 W8 O24 97.9(4) . .
O34 W8 O24 90.9(4) . .
O23 W8 O24 159.3(4) . .
O8 W8 O17 100.5(4) . .
O34 W8 O17 159.2(4) . .
O23 W8 O17 86.7(4) . .
O24 W8 O17 88.0(4) . .
O8 W8 O28 168.9(3) . .
O34 W8 O28 85.9(3) . .
O23 W8 O28 86.7(4) . .
O24 W8 O28 72.7(4) . .
O17 W8 O28 73.9(3) . .
O8 W8 K2 85.3(3) . .
O34 W8 K2 132.3(3) . .
O23 W8 K2 46.0(3) . .
O24 W8 K2 135.7(3) . .
O17 W8 K2 48.3(3) . .
O28 W8 K2 97.4(2) . .
O8 W8 K4 78.7(3) . .
O34 W8 K4 50.7(3) . .
O23 W8 K4 136.5(3) . .
O24 W8 K4 49.7(3) . .
O17 W8 K4 136.4(3) . .
O28 W8 K4 98.6(2) . .
K2 W8 K4 163.94(8) . .
O9 W9 O35 103.7(4) . .
O9 W9 O25 103.8(4) . .
O35 W9 O25 93.7(4) . .
O9 W9 O24 100.2(4) . .
O35 W9 O24 91.0(4) . .
O25 W9 O24 153.7(4) . .
O9 W9 O18 95.3(4) . .
O35 W9 O18 160.7(4) . .
O25 W9 O18 84.9(4) . .
O24 W9 O18 82.2(4) . .
O9 W9 O28 163.1(3) . .
O35 W9 O28 91.2(4) . .
O25 W9 O28 82.7(3) . .
O24 W9 O28 71.3(4) . .
O18 W9 O28 69.5(3) . .
O9 W9 K4 89.1(3) . .
O35 W9 K4 49.5(3) . .
O25 W9 K4 143.2(2) . .
O24 W9 K4 46.9(3) . .
O18 W9 K4 128.8(3) . .
O28 W9 K4 94.9(2) . .
O10 W10 O39 102.1(4) . .
O10 W10 O37 99.8(4) . .
O39 W10 O37 94.5(4) . .
O10 W10 O34 101.5(4) . .
O39 W10 O34 91.6(4) . .
O37 W10 O34 156.1(4) . .
O10 W10 O33 94.9(4) . .
O39 W10 O33 162.5(4) . .
O37 W10 O33 86.1(4) . .
O34 W10 O33 81.4(4) . .
O10 W10 O36 171.9(4) . .
O39 W10 O36 81.6(4) . .
O37 W10 O36 72.6(3) . .
O34 W10 O36 85.5(3) . .
O33 W10 O36 81.9(3) . .
O10 W10 K4 88.8(3) . .
O39 W10 K4 50.5(3) . .
O37 W10 K4 145.0(3) . .
O34 W10 K4 46.6(3) . .
O33 W10 K4 127.2(2) . .
O36 W10 K4 99.1(2) . .
O11 W11 O38 102.5(4) . .
O11 W11 O31 100.0(4) . .
O38 W11 O31 98.0(4) . .
O11 W11 O37 98.0(4) . .
O38 W11 O37 93.7(4) . .
O31 W11 O37 155.9(3) . .
O11 W11 O32 92.6(4) . .
O38 W11 O32 164.9(3) . .
O31 W11 O32 79.4(4) . .
O37 W11 O32 83.9(4) . .
O11 W11 O36 169.9(3) . .
O38 W11 O36 84.3(4) . .
O31 W11 O36 86.4(3) . .
O37 W11 O36 73.8(3) . .
O32 W11 O36 80.7(3) . .
O11 W11 Na3 53.4(4) . 4_575
O38 W11 Na3 62.2(3) . 4_575
O31 W11 Na3 135.9(3) . 4_575
O37 W11 Na3 68.1(3) . 4_575
O32 W11 Na3 129.4(2) . 4_575
O36 W11 Na3 126.0(3) . 4_575
O11 W11 K2 46.9(3) . 4_575
O38 W11 K2 113.0(3) . 4_575
O31 W11 K2 53.7(3) . 4_575
O37 W11 K2 138.4(3) . 4_575
O32 W11 K2 77.7(3) . 4_575
O36 W11 K2 137.3(3) . 4_575
Na3 W11 K2 95.88(14) 4_575 4_575

loop_
_geom_bond_atom_site_label_1
_geom_bond_atom_site_label_2
_geom_bond_distance
_geom_bond_site_symmetry_2
C1 O40 1.256(14) .
C1 O41 1.256(17) .
C1 C2 1.54(2) .
C1 Tm1 2.803(15) .
O1 W1 1.729(11) .
O1 Na1 2.450(12) .
O2 W2 1.716(9) .
O2 Na1 2.404(11) 3_676
O2 K1 3.084(12) .
O3 W3 1.702(10) .
O3 K3 2.815(9) 2_655
O4 W4 1.731(8) .
O4 K1 2.823(9) 4_585
O5 W5 1.730(9) .
O5 Na2 2.695(12) .
O5 K2 2.901(9) 4_575
O6 W6 1.718(9) .
O6 K3 2.798(9) 2_645
O7 W7 1.719(8) .
O8 W8 1.721(10) .
O8 Na3 2.787(12) .
O9 W9 1.731(9) .
O9 K4 2.913(9) 2
O10 W10 1.727(9) .
O10 K4 2.836(9) 2_545
O11 W11 1.735(9) .
O11 K2 2.928(11) 4_575
O11 Na3 2.930(13) 4_575
O12 W1 1.898(9) .
O12 W2 1.943(9) .
O12 K2 3.032(9) .
O13 W3 1.901(9) .
O13 W2 1.918(9) .
O14 W1 1.925(8) .
O14 W3 1.932(8) .
O14 K3 2.891(11) .
O15 W1 1.921(9) .
O15 W6 1.989(9) .
O15 K3 2.869(10) .
O16 W1 1.899(9) .
O16 W7 2.010(9) .
O16 Na2 2.954(10) 4_576
O16 K2 2.957(10) .
O17 W8 1.933(9) .
O17 W2 1.944(10) .
O17 K2 2.851(9) .
O18 W2 1.843(9) .
O18 W9 2.056(9) .
O18 K1 2.914(9) .
O19 W3 1.872(8) .
O19 W4 2.031(9) .
O20 W5 1.918(8) .
O20 W3 1.962(9) .
O20 K3 2.994(10) .
O21 W5 1.897(8) .
O21 W6 1.941(8) .
O21 K3 2.979(10) .
O22 W7 1.932(9) .
O22 W6 1.940(8) .
O23 W8 1.903(10) .
O23 W7 1.942(9) .
O23 K2 2.782(9) .
O24 W8 1.922(9) .
O24 W9 1.959(9) .
O24 K4 2.911(10) .
O25 W9 1.920(9) .
O25 W4 1.928(9) .
O26 W5 1.905(8) .
O26 W4 1.965(10) .
O27 Ge1 1.747(9) .
O27 W4 2.286(8) .
O27 W5 2.289(9) .
O27 W3 2.331(9) .
O28 Ge1 1.735(9) .
O28 W8 2.297(9) .
O28 W2 2.315(8) .
O28 W9 2.330(9) .
O29 Ge1 1.715(9) .
O29 W7 2.278(8) .
O29 W1 2.322(9) .
O29 W6 2.342(9) .
O30 W4 1.774(9) .
O30 Tm1 2.264(10) .
O31 W5 1.903(9) .
O31 W11 1.924(9) .
O31 K2 3.103(9) 4_575
O32 W6 1.790(9) .
O32 W11 2.099(9) .
O33 W7 1.815(9) .
O33 W10 2.076(9) .
O34 W8 1.902(8) .
O34 W10 1.955(8) .
O34 K4 2.948(11) .
O35 W9 1.772(9) .
O35 Tm1 2.318(8) .
O35 K4 3.039(11) .
O36 Ge1 1.693(9) .
O36 W11 2.196(8) .
O36 W10 2.268(9) .
O37 W10 1.927(9) .
O37 W11 1.950(9) .
O38 W11 1.752(9) .
O38 Tm1 2.307(9) .
O39 W10 1.781(9) .
O39 Tm1 2.311(8) .
O39 K4 3.114(10) .
O40 Tm1 2.432(11) .
O40 K4 2.790(9) .
O40 K1 3.111(11) 2_545
O41 Tm1 2.421(8) 3_575
O41 Tm1 2.455(9) .
O42 Tm1 2.334(9) .
O43 K4 2.737(13) .
O43 K1 2.818(10) 2_545
O44 K1 2.673(12) .
O44 Na3 2.844(12) .
O45 K1 2.795(10) .
O46 K2 2.701(13) .
O47 Na1 2.442(15) .
O47 Na2 2.582(14) 4_576
O48 Na1 2.344(12) .
O48 K1 2.767(11) 3_676
O49 Na1 2.410(12) .
O49 K3 2.846(11) .
O50 Na1 2.478(11) .
O50 Na2 2.719(14) 4_576
O50 Na2 2.829(11) 2_645
O51 Na3 2.849(13) 4_575
O51 K4 3.424(11) 4_575
O54 K3 2.755(12) .
Na1 O2 2.404(11) 3_676
Na1 Na2 3.780(10) 4_576
Na1 Na2 3.996(9) 2_645
Na1 K1 4.080(8) 3_676
Na1 K3 4.564(6) .
Na2 Na2 2.244(16) 3_675
Na2 O47 2.582(14) 4_575
Na2 O50 2.719(14) 4_575
Na2 O50 2.829(11) 2_655
Na2 O16 2.954(10) 4_575
Na2 Na1 3.780(10) 4_575
Na2 Na1 3.996(9) 2_655
Na2 K2 4.528(8) 4_575
Na3 Na3 2.729(17) 3_576
Na3 O51 2.849(13) 4_576
Na3 O11 2.930(13) 4_576
Na3 W11 3.612(7) 4_576
K1 O48 2.767(11) 3_676
K1 O43 2.818(10) 2
K1 O4 2.823(9) 4_586
K1 O40 3.111(11) 2
K1 W2 3.689(4) .
K1 K4 4.079(5) 2
K1 Na1 4.080(8) 3_676
K2 O5 2.901(9) 4_576
K2 O11 2.928(11) 4_576
K2 O31 3.103(9) 4_576
K2 W5 3.732(3) 4_576
K2 W8 3.743(3) .
K2 W7 3.810(3) .
K2 W11 3.825(4) 4_576
K3 O6 2.798(9) 2_655
K3 O3 2.815(9) 2_645
K3 W1 3.761(4) .
K3 W3 3.919(4) .
K3 W6 3.933(4) .
K3 W5 3.948(4) .
K4 O10 2.836(9) 2
K4 O9 2.913(9) 2_545
K4 O51 3.424(11) 4_576
K4 W8 3.758(4) .
K4 W9 3.874(4) .
K4 W10 3.927(4) .
Tm1 O41 2.421(8) 3_575
W5 K2 3.732(3) 4_575
W11 Na3 3.612(7) 4_575
W11 K2 3.825(4) 4_575
